data_2211265
loop_
_publ_author_name
'Wang, Huan-Yu'
'Gao, Shan'
'Huo, Li-Hua'
'Zhao, Jing-Gui'

_publ_section_title
<i>catena</i>-Poly[[diaqua(1,10-phenanthroline-\k^2^<i>N</i>,<i>N</i>')manganese(II)]-\m-acetylenedicarboxylato-\k^2^<i>O</i>:<i>O</i>']
_journal_coeditor_code AT2157
_journal_issue 12
_journal_name_full 'Acta Crystallographica Section E'
_journal_page_first m3281
_journal_page_last m3283
_journal_paper_doi 10.1107/S1600536806046733
_journal_volume 62
_journal_year 2006
_chemical_formula_iupac '[Mn (C4 O4) (C12 H8 N2) (H2 O)2]'
_chemical_formula_moiety 'C16 H12 Mn N2 O6'
_chemical_formula_sum 'C16 H12 Mn N2 O6'
_chemical_formula_weight 383.22
_chemical_name_systematic
;
catena-Poly[[diaqua(1,10-phenanthroline-\k^2^N,N')manganese(II)]-
\m-acetylenedicarboxylato-\k^2^O:O']
;
_space_group_IT_number 14
_symmetry_cell_setting monoclinic
_symmetry_space_group_name_Hall '-P 2yn'
_symmetry_space_group_name_H-M 'P 1 21/n 1'
_atom_sites_solution_hydrogens geom
_atom_sites_solution_primary direct
_atom_sites_solution_secondary difmap
_cell_angle_alpha 90.00
_cell_angle_beta 97.24(3)
_cell_angle_gamma 90.00
_cell_formula_units_Z 4
_cell_length_a 13.764(3)
_cell_length_b 8.2793(17)
_cell_length_c 14.218(3)
_cell_measurement_reflns_used 13325
_cell_measurement_temperature 295(2)
_cell_measurement_theta_max 27.47
_cell_measurement_theta_min 2.99
_cell_volume 1607.3(6)
_computing_cell_refinement RAPID-AUTO
_computing_data_collection 'RAPID-AUTO (Rigaku, 1998)'
_computing_data_reduction RAPID-AUTO
_computing_molecular_graphics 'ORTEPII (Johnson, 1976)'
_computing_publication_material SHELXL97
_computing_structure_refinement 'SHELXL97 (Sheldrick, 1997)'
_computing_structure_solution 'SHELXS97 (Sheldrick, 1997)'
_diffrn_ambient_temperature 295(2)
_diffrn_detector_area_resol_mean 10
_diffrn_measured_fraction_theta_full 0.998
_diffrn_measured_fraction_theta_max 0.998
_diffrn_measurement_device_type 'Rigaku R-AXIS RAPID area-detector'
_diffrn_measurement_method \w
_diffrn_radiation_monochromator graphite
_diffrn_radiation_source 'fine-focus sealed tube'
_diffrn_radiation_type MoK\a
_diffrn_radiation_wavelength 0.71073
_diffrn_reflns_av_R_equivalents 0.0249
_diffrn_reflns_av_sigmaI/netI 0.0207
_diffrn_reflns_limit_h_max 17
_diffrn_reflns_limit_h_min -17
_diffrn_reflns_limit_k_max 10
_diffrn_reflns_limit_k_min -10
_diffrn_reflns_limit_l_max 18
_diffrn_reflns_limit_l_min -18
_diffrn_reflns_number 15165
_diffrn_reflns_theta_full 27.45
_diffrn_reflns_theta_max 27.45
_diffrn_reflns_theta_min 3.13
_diffrn_standards_decay_% 0
_diffrn_standards_number 0
_exptl_absorpt_coefficient_mu 0.858
_exptl_absorpt_correction_T_max 0.8142
_exptl_absorpt_correction_T_min 0.7534
_exptl_absorpt_correction_type multi-scan
_exptl_absorpt_process_details '(ABSCOR; Higashi, 1995)'
_exptl_crystal_colour yellow
_exptl_crystal_density_diffrn 1.584
_exptl_crystal_density_method 'not measured'
_exptl_crystal_description block
_exptl_crystal_F_000 780
_exptl_crystal_size_max 0.35
_exptl_crystal_size_mid 0.32
_exptl_crystal_size_min 0.25
_refine_diff_density_max 0.292
_refine_diff_density_min -0.174
_refine_ls_extinction_method none
_refine_ls_goodness_of_fit_ref 1.079
_refine_ls_hydrogen_treatment mixed
_refine_ls_matrix_type full
_refine_ls_number_parameters 238
_refine_ls_number_reflns 3668
_refine_ls_number_restraints 6
_refine_ls_restrained_S_all 1.079
_refine_ls_R_factor_all 0.0299
_refine_ls_R_factor_gt 0.0262
_refine_ls_shift/su_max 0.001
_refine_ls_shift/su_mean 0.000
_refine_ls_structure_factor_coef Fsqd
_refine_ls_weighting_details 'calc w = 1/[\s^2^(Fo^2^)+(0.0406P)^2^+0.3898P] where P=(Fo^2^+2Fc^2^)/3'
_refine_ls_weighting_scheme calc
_refine_ls_wR_factor_gt 0.0729
_refine_ls_wR_factor_ref 0.0752
_reflns_number_gt 3285
_reflns_number_total 3668
_reflns_threshold_expression I>2\s(I)
_cod_data_source_file at2157.cif
_cod_data_source_block I
_cod_original_sg_symbol_H-M 'P 21/n'
_cod_database_code 2211265
_cod_database_fobs_code 2211265

loop_
_symmetry_equiv_pos_as_xyz
'x, y, z'
'-x+1/2, y+1/2, -z+1/2'
'-x, -y, -z'
'x-1/2, -y-1/2, z-1/2'

loop_
_atom_site_type_symbol
_atom_site_label
_atom_site_fract_x
_atom_site_fract_y
_atom_site_fract_z
_atom_site_U_iso_or_equiv
_atom_site_adp_type
_atom_site_calc_flag
_atom_site_refinement_flags
_atom_site_occupancy
Mn Mn1 0.263824(14) 0.19217(3) 0.478011(13) 0.02743(8) Uani d . 1
O O1W 0.34457(9) 0.24466(19) 0.36181(8) 0.0492(3) Uani d D 1
H H1W1 0.4041(8) 0.254(3) 0.3828(14) 0.074 Uiso d D 1
H H1W2 0.3295(15) 0.302(2) 0.3130(11) 0.074 Uiso d D 1
O O2W 0.30580(8) -0.06403(13) 0.47381(8) 0.0382(2) Uani d D 1
H H2W1 0.3609(9) -0.110(2) 0.4904(12) 0.057 Uiso d D 1
H H2W2 0.2856(13) -0.090(2) 0.4167(8) 0.057 Uiso d D 1
O O1 0.14362(8) 0.13848(14) 0.36912(7) 0.0401(3) Uani d . 1
O O2 0.19570(9) -0.07524(15) 0.29402(8) 0.0493(3) Uani d . 1
O O3 -0.10838(8) 0.22562(15) 0.06850(7) 0.0429(3) Uani d . 1
O O4 0.01697(8) 0.27150(17) -0.01381(8) 0.0483(3) Uani d . 1
N N1 0.19095(8) 0.15287(15) 0.60976(8) 0.0295(2) Uani d . 1
N N2 0.18131(8) 0.42439(14) 0.50162(8) 0.0324(3) Uani d . 1
C C1 0.19612(11) 0.02023(19) 0.66274(11) 0.0373(3) Uani d . 1
H H1 0.2270 -0.0702 0.6415 0.045 Uiso calc R 1
C C2 0.15724(12) 0.0101(2) 0.74907(12) 0.0465(4) Uani d . 1
H H2 0.1624 -0.0851 0.7841 0.056 Uiso calc R 1
C C3 0.11171(13) 0.1418(2) 0.78090(11) 0.0470(4) Uani d . 1
H H3 0.0866 0.1376 0.8386 0.056 Uiso calc R 1
C C4 0.10281(12) 0.2839(2) 0.72633(11) 0.0394(3) Uani d . 1
C C5 0.05317(14) 0.4258(2) 0.75328(13) 0.0529(4) Uani d . 1
H H5 0.0274 0.4275 0.8107 0.063 Uiso calc R 1
C C6 0.04345(14) 0.5561(2) 0.69670(14) 0.0538(5) Uani d . 1
H H6 0.0092 0.6454 0.7148 0.065 Uiso calc R 1
C C7 0.08452(11) 0.56086(18) 0.60907(12) 0.0402(3) Uani d . 1
C C8 0.07432(13) 0.69356(19) 0.54716(15) 0.0489(4) Uani d . 1
H H8 0.0386 0.7836 0.5616 0.059 Uiso calc R 1
C C9 0.11688(13) 0.6898(2) 0.46592(15) 0.0504(4) Uani d . 1
H H9 0.1102 0.7767 0.4241 0.061 Uiso calc R 1
C C10 0.17098(12) 0.5535(2) 0.44592(12) 0.0434(4) Uani d . 1
H H10 0.2011 0.5535 0.3909 0.052 Uiso calc R 1
C C11 0.13742(10) 0.42660(17) 0.58191(10) 0.0307(3) Uani d . 1
C C12 0.14421(10) 0.28380(17) 0.64053(10) 0.0299(3) Uani d . 1
C C13 0.14989(10) 0.05387(18) 0.29721(10) 0.0328(3) Uani d . 1
C C14 0.09524(10) 0.11420(19) 0.20821(10) 0.0344(3) Uani d . 1
C C15 0.04650(10) 0.16367(19) 0.13887(10) 0.0339(3) Uani d . 1
C C16 -0.01960(10) 0.22563(18) 0.05726(9) 0.0316(3) Uani d . 1

loop_
_atom_site_aniso_label
_atom_site_aniso_U_11
_atom_site_aniso_U_22
_atom_site_aniso_U_33
_atom_site_aniso_U_12
_atom_site_aniso_U_13
_atom_site_aniso_U_23
Mn1 0.02442(12) 0.03663(13) 0.02093(11) 0.00054(8) 0.00167(8) -0.00220(8)
O1W 0.0361(6) 0.0798(8) 0.0311(6) -0.0078(6) 0.0023(5) 0.0177(6)
O2W 0.0358(6) 0.0410(6) 0.0359(5) 0.0086(4) -0.0029(4) -0.0032(5)
O1 0.0333(5) 0.0549(6) 0.0296(5) 0.0098(5) -0.0059(4) -0.0116(5)
O2 0.0588(7) 0.0511(7) 0.0329(5) 0.0208(6) -0.0135(5) -0.0102(5)
O3 0.0270(5) 0.0702(8) 0.0309(5) 0.0060(5) 0.0019(4) 0.0151(5)
O4 0.0325(6) 0.0827(9) 0.0293(5) -0.0096(6) 0.0017(4) 0.0108(6)
N1 0.0263(5) 0.0357(6) 0.0262(5) -0.0004(5) 0.0022(4) -0.0003(5)
N2 0.0293(6) 0.0349(6) 0.0329(6) -0.0031(5) 0.0032(5) 0.0010(5)
C1 0.0348(7) 0.0406(8) 0.0359(7) 0.0000(6) 0.0023(6) 0.0060(6)
C2 0.0425(9) 0.0585(10) 0.0385(8) -0.0055(8) 0.0049(7) 0.0160(8)
C3 0.0434(9) 0.0696(11) 0.0298(7) -0.0086(8) 0.0117(6) 0.0042(8)
C4 0.0347(7) 0.0536(9) 0.0314(7) -0.0055(7) 0.0091(6) -0.0060(7)
C5 0.0519(10) 0.0665(11) 0.0445(9) -0.0006(9) 0.0226(8) -0.0171(9)
C6 0.0505(10) 0.0534(10) 0.0603(11) 0.0047(8) 0.0180(9) -0.0236(9)
C7 0.0336(7) 0.0366(8) 0.0501(9) -0.0015(6) 0.0041(7) -0.0124(7)
C8 0.0411(9) 0.0321(8) 0.0718(12) 0.0009(6) 0.0001(8) -0.0073(8)
C9 0.0448(9) 0.0362(8) 0.0682(12) -0.0032(7) -0.0015(9) 0.0116(8)
C10 0.0401(8) 0.0439(8) 0.0462(9) -0.0041(7) 0.0058(7) 0.0095(7)
C11 0.0250(6) 0.0343(7) 0.0324(7) -0.0035(5) 0.0022(5) -0.0061(6)
C12 0.0247(6) 0.0382(7) 0.0268(6) -0.0036(5) 0.0036(5) -0.0056(6)
C13 0.0267(6) 0.0431(8) 0.0269(6) 0.0024(6) -0.0037(5) -0.0036(6)
C14 0.0302(7) 0.0425(8) 0.0294(7) 0.0046(6) -0.0011(6) -0.0058(6)
C15 0.0266(6) 0.0457(8) 0.0290(7) 0.0026(6) 0.0017(5) -0.0011(6)
C16 0.0273(6) 0.0414(7) 0.0249(6) -0.0005(6) -0.0010(5) -0.0002(6)

loop_
_atom_type_symbol
_atom_type_description
_atom_type_scat_dispersion_real
_atom_type_scat_dispersion_imag
_atom_type_scat_source
C C 0.0033 0.0016 'International Tables Vol C Tables 4.2.6.8 and 6.1.1.4'
H H 0.0000 0.0000 'International Tables Vol C Tables 4.2.6.8 and 6.1.1.4'
N N 0.0061 0.0033 'International Tables Vol C Tables 4.2.6.8 and 6.1.1.4'
O O 0.0106 0.0060 'International Tables Vol C Tables 4.2.6.8 and 6.1.1.4'
Mn Mn 0.3368 0.7283 'International Tables Vol C Tables 4.2.6.8 and 6.1.1.4'

loop_
_geom_angle_atom_site_label_1
_geom_angle_atom_site_label_2
_geom_angle_atom_site_label_3
_geom_angle_site_symmetry_1
_geom_angle_site_symmetry_3
_geom_angle
_geom_angle_publ_flag
O1W Mn1 O3 . 4_666 86.15(5) yes
O1W Mn1 O1 . . 85.09(5) yes
O3 Mn1 O1 4_666 . 170.00(5) yes
O1W Mn1 O2W . . 90.63(5) yes
O3 Mn1 O2W 4_666 . 97.08(5) yes
O1 Mn1 O2W . . 87.84(4) yes
O1W Mn1 N1 . . 173.91(5) yes
O3 Mn1 N1 4_666 . 87.98(4) yes
O1 Mn1 N1 . . 100.62(5) yes
O2W Mn1 N1 . . 91.67(4) yes
O1W Mn1 N2 . . 104.97(5) yes
O3 Mn1 N2 4_666 . 91.72(5) yes
O1 Mn1 N2 . . 85.89(4) yes
O2W Mn1 N2 . . 162.59(4) yes
N1 Mn1 N2 . . 73.60(5) yes
Mn1 O1W H1W1 . . 108.8(15) no
Mn1 O1W H1W2 . . 130.4(16) no
H1W1 O1W H1W2 . . 111.5(15) no
Mn1 O2W H2W1 . . 130.2(14) no
Mn1 O2W H2W2 . . 102.2(13) no
H2W1 O2W H2W2 . . 109.0(13) no
C13 O1 Mn1 . . 125.04(9) no
C16 O3 Mn1 . 4_565 131.31(9) no
C1 N1 C12 . . 118.03(13) no
C1 N1 Mn1 . . 126.31(10) no
C12 N1 Mn1 . . 115.44(9) no
C10 N2 C11 . . 117.73(13) no
C10 N2 Mn1 . . 127.55(11) no
C11 N2 Mn1 . . 114.71(9) no
N1 C1 C2 . . 123.15(15) no
N1 C1 H1 . . 118.4 no
C2 C1 H1 . . 118.4 no
C3 C2 C1 . . 119.01(16) no
C3 C2 H2 . . 120.5 no
C1 C2 H2 . . 120.5 no
C2 C3 C4 . . 119.85(15) no
C2 C3 H3 . . 120.1 no
C4 C3 H3 . . 120.1 no
C3 C4 C12 . . 117.43(15) no
C3 C4 C5 . . 123.29(15) no
C12 C4 C5 . . 119.28(15) no
C6 C5 C4 . . 120.85(15) no
C6 C5 H5 . . 119.6 no
C4 C5 H5 . . 119.6 no
C5 C6 C7 . . 121.54(15) no
C5 C6 H6 . . 119.2 no
C7 C6 H6 . . 119.2 no
C8 C7 C11 . . 117.39(15) no
C8 C7 C6 . . 123.22(16) no
C11 C7 C6 . . 119.40(15) no
C9 C8 C7 . . 119.68(15) no
C9 C8 H8 . . 120.2 no
C7 C8 H8 . . 120.2 no
C8 C9 C10 . . 119.18(16) no
C8 C9 H9 . . 120.4 no
C10 C9 H9 . . 120.4 no
N2 C10 C9 . . 123.20(16) no
N2 C10 H10 . . 118.4 no
C9 C10 H10 . . 118.4 no
N2 C11 C7 . . 122.76(14) no
N2 C11 C12 . . 118.13(12) no
C7 C11 C12 . . 119.10(13) no
N1 C12 C4 . . 122.51(14) no
N1 C12 C11 . . 117.78(12) no
C4 C12 C11 . . 119.72(13) no
O2 C13 O1 . . 126.73(13) no
O2 C13 C14 . . 117.72(13) no
O1 C13 C14 . . 115.54(13) no
C15 C14 C13 . . 176.29(16) no
C14 C15 C16 . . 175.91(16) no
O4 C16 O3 . . 127.23(13) no
O4 C16 C15 . . 118.25(13) no
O3 C16 C15 . . 114.52(13) no

loop_
_geom_bond_atom_site_label_1
_geom_bond_atom_site_label_2
_geom_bond_site_symmetry_2
_geom_bond_distance
_geom_bond_publ_flag
Mn1 O1W . 2.1485(13) yes
Mn1 O3 4_666 2.1545(12) yes
Mn1 O1 . 2.1647(12) yes
Mn1 O2W . 2.2013(12) yes
Mn1 N1 . 2.2571(13) yes
Mn1 N2 . 2.2792(13) yes
O1W H1W1 . 0.839(9) no
O1W H1W2 . 0.845(9) no
O2W H2W1 . 0.853(9) no
O2W H2W2 . 0.851(9) no
O1 C13 . 1.2513(17) no
O2 C13 . 1.2448(18) no
O3 C16 . 1.2522(17) no
O3 Mn1 4_565 2.1545(12) yes
O4 C16 . 1.2437(18) no
N1 C1 . 1.3285(19) no
N1 C12 . 1.3606(18) no
N2 C10 . 1.327(2) no
N2 C11 . 1.3573(18) no
C1 C2 . 1.402(2) no
C1 H1 . 0.9300 no
C2 C3 . 1.363(3) no
C2 H2 . 0.9300 no
C3 C4 . 1.406(3) no
C3 H3 . 0.9300 no
C4 C12 . 1.410(2) no
C4 C5 . 1.435(2) no
C5 C6 . 1.342(3) no
C5 H5 . 0.9300 no
C6 C7 . 1.432(3) no
C6 H6 . 0.9300 no
C7 C8 . 1.404(3) no
C7 C11 . 1.409(2) no
C8 C9 . 1.360(3) no
C8 H8 . 0.9300 no
C9 C10 . 1.401(2) no
C9 H9 . 0.9300 no
C10 H10 . 0.9300 no
C11 C12 . 1.443(2) no
C13 C14 . 1.4754(19) no
C14 C15 . 1.193(2) no
C15 C16 . 1.4735(19) no

loop_
_geom_hbond_atom_site_label_D
_geom_hbond_atom_site_label_H
_geom_hbond_atom_site_label_A
_geom_hbond_site_symmetry_A
_geom_hbond_distance_DH
_geom_hbond_distance_HA
_geom_hbond_distance_DA
_geom_hbond_angle_DHA
_geom_hbond_publ_flag
O1W H1W1 O4 4_666 0.839(9) 2.011(11) 2.7781(18) 152(2) yes
O1W H1W2 O2 2 0.845(9) 1.826(10) 2.6701(17) 177(2) yes
O2W H2W1 O4 2_545 0.853(9) 1.940(10) 2.7890(16) 173.0(17) yes
O2W H2W2 O2 . 0.851(9) 2.011(10) 2.8042(17) 154.7(17) yes

loop_
_geom_torsion_atom_site_label_1
_geom_torsion_atom_site_label_2
_geom_torsion_atom_site_label_3
_geom_torsion_atom_site_label_4
_geom_torsion_site_symmetry_1
_geom_torsion
_geom_torsion_publ_flag
O1W Mn1 O1 C13 . 46.50(13) no
O3 Mn1 O1 C13 4_666 75.4(3) no
O2W Mn1 O1 C13 . -44.32(13) no
N1 Mn1 O1 C13 . -135.62(13) no
N2 Mn1 O1 C13 . 151.93(13) no
O3 Mn1 N1 C1 4_666 -87.30(12) no
O1 Mn1 N1 C1 . 97.85(12) no
O2W Mn1 N1 C1 . 9.73(12) no
N2 Mn1 N1 C1 . -179.69(12) no
O3 Mn1 N1 C12 4_666 87.14(10) no
O1 Mn1 N1 C12 . -87.72(10) no
O2W Mn1 N1 C12 . -175.83(9) no
N2 Mn1 N1 C12 . -5.26(9) no
O1W Mn1 N2 C10 . 10.89(13) no
O3 Mn1 N2 C10 4_666 97.36(13) no
O1 Mn1 N2 C10 . -72.91(13) no
O2W Mn1 N2 C10 . -142.10(15) no
N1 Mn1 N2 C10 . -175.25(13) no
O1W Mn1 N2 C11 . -169.98(9) no
O3 Mn1 N2 C11 4_666 -83.51(10) no
O1 Mn1 N2 C11 . 106.22(10) no
O2W Mn1 N2 C11 . 37.03(19) no
N1 Mn1 N2 C11 . 3.88(9) no
C12 N1 C1 C2 . -1.1(2) no
Mn1 N1 C1 C2 . 173.24(11) no
N1 C1 C2 C3 . 0.1(2) no
C1 C2 C3 C4 . 1.2(2) no
C2 C3 C4 C12 . -1.3(2) no
C2 C3 C4 C5 . 177.89(17) no
C3 C4 C5 C6 . -177.35(17) no
C12 C4 C5 C6 . 1.9(3) no
C4 C5 C6 C7 . -1.9(3) no
C5 C6 C7 C8 . 178.73(17) no
C5 C6 C7 C11 . -0.8(3) no
C11 C7 C8 C9 . -1.5(2) no
C6 C7 C8 C9 . 178.94(17) no
C7 C8 C9 C10 . -0.5(3) no
C11 N2 C10 C9 . -0.4(2) no
Mn1 N2 C10 C9 . 178.70(12) no
C8 C9 C10 N2 . 1.6(3) no
C10 N2 C11 C7 . -1.8(2) no
Mn1 N2 C11 C7 . 178.93(11) no
C10 N2 C11 C12 . 177.03(13) no
Mn1 N2 C11 C12 . -2.19(15) no
C8 C7 C11 N2 . 2.8(2) no
C6 C7 C11 N2 . -177.65(14) no
C8 C7 C11 C12 . -176.04(13) no
C6 C7 C11 C12 . 3.5(2) no
C1 N1 C12 C4 . 0.9(2) no
Mn1 N1 C12 C4 . -174.06(11) no
C1 N1 C12 C11 . -179.00(12) no
Mn1 N1 C12 C11 . 6.08(15) no
C3 C4 C12 N1 . 0.3(2) no
C5 C4 C12 N1 . -178.94(14) no
C3 C4 C12 C11 . -179.83(13) no
C5 C4 C12 C11 . 0.9(2) no
N2 C11 C12 N1 . -2.60(18) no
C7 C11 C12 N1 . 176.31(12) no
N2 C11 C12 C4 . 177.54(12) no
C7 C11 C12 C4 . -3.5(2) no
Mn1 O1 C13 O2 . 42.2(2) no
Mn1 O1 C13 C14 . -138.99(11) no
Mn1 O3 C16 O4 4_565 -2.3(3) no
Mn1 O3 C16 C15 4_565 177.63(10) no
